data_2225213
loop_
_publ_author_name
'Ding, Yong-Jie'
'Zhao, Chun-Xiang'

_publ_section_title
;
 1-(4-Chlorophenyl)-3-phenyl-1<i>H</i>-pyrazol-5(4<i>H</i>)-one
;
_journal_coeditor_code DN2522
_journal_issue 3
_journal_name_full 'Acta Crystallographica Section E'
_journal_page_first o709
_journal_paper_doi 10.1107/S1600536809055263
_journal_volume 66
_journal_year 2010
_chemical_formula_iupac 'C15 H11 Cl N2 O'
_chemical_formula_moiety 'C15 H11 Cl N2 O'
_chemical_formula_sum 'C15 H11 Cl N2 O'
_chemical_formula_weight 270.71
_chemical_name_systematic
;
1-(4-Chlorophenyl)-3-phenyl-1<i>H</i>-pyrazol-5(4<i>H</i>)-one
;
_space_group_IT_number 14
_symmetry_cell_setting monoclinic
_symmetry_space_group_name_Hall '-P 2ybc'
_symmetry_space_group_name_H-M 'P 1 21/c 1'
_atom_sites_solution_hydrogens geom
_atom_sites_solution_primary direct
_atom_sites_solution_secondary difmap
_audit_creation_method SHELXL-97
_cell_angle_alpha 90.00
_cell_angle_beta 103.0530(10)
_cell_angle_gamma 90.00
_cell_formula_units_Z 4
_cell_length_a 11.2593(4)
_cell_length_b 12.1848(4)
_cell_length_c 9.5498(3)
_cell_measurement_reflns_used 8730
_cell_measurement_temperature 296(2)
_cell_measurement_theta_max 28.36
_cell_measurement_theta_min 2.50
_cell_volume 1276.31(7)
_computing_cell_refinement 'SAINT (Bruker, 2005)'
_computing_data_collection 'APEX2 (Bruker, 2005)'
_computing_data_reduction 'SAINT (Bruker, 2005)'
_computing_molecular_graphics 'SHELXTL (Sheldrick, 2008)'
_computing_publication_material 'SHELXL97 (Sheldrick, 2008)'
_computing_structure_refinement 'SHELXL97 (Sheldrick, 2008)'
_computing_structure_solution 'SHELXS97 (Sheldrick, 2008)'
_diffrn_ambient_temperature 296(2)
_diffrn_measured_fraction_theta_full 0.992
_diffrn_measured_fraction_theta_max 0.992
_diffrn_measurement_device_type 'Bruker SMART CCD area-detector'
_diffrn_measurement_method '\f and \w scans'
_diffrn_radiation_monochromator graphite
_diffrn_radiation_source 'fine-focus sealed tube'
_diffrn_radiation_type MoK\a
_diffrn_radiation_wavelength 0.71073
_diffrn_reflns_av_R_equivalents 0.0211
_diffrn_reflns_av_sigmaI/netI 0.0159
_diffrn_reflns_limit_h_max 15
_diffrn_reflns_limit_h_min -14
_diffrn_reflns_limit_k_max 16
_diffrn_reflns_limit_k_min -15
_diffrn_reflns_limit_l_max 11
_diffrn_reflns_limit_l_min -12
_diffrn_reflns_number 17039
_diffrn_reflns_theta_full 28.39
_diffrn_reflns_theta_max 28.39
_diffrn_reflns_theta_min 1.86
_exptl_absorpt_coefficient_mu 0.291
_exptl_absorpt_correction_type none
_exptl_crystal_colour yellow
_exptl_crystal_density_diffrn 1.409
_exptl_crystal_density_method 'not measured'
_exptl_crystal_description block
_exptl_crystal_F_000 560.0
_exptl_crystal_size_max 0.32
_exptl_crystal_size_mid 0.28
_exptl_crystal_size_min 0.15
_refine_diff_density_max 0.230
_refine_diff_density_min -0.203
_refine_ls_extinction_method none
_refine_ls_goodness_of_fit_ref 1.036
_refine_ls_hydrogen_treatment constr
_refine_ls_matrix_type full
_refine_ls_number_parameters 172
_refine_ls_number_reflns 3172
_refine_ls_number_restraints 0
_refine_ls_restrained_S_all 1.036
_refine_ls_R_factor_all 0.0500
_refine_ls_R_factor_gt 0.0391
_refine_ls_shift/su_max 0.000
_refine_ls_shift/su_mean 0.000
_refine_ls_structure_factor_coef Fsqd
_refine_ls_weighting_details 'calc w=1/[\s^2^(Fo^2^)+(0.0526P)^2^+0.3591P] where P=(Fo^2^+2Fc^2^)/3'
_refine_ls_weighting_scheme calc
_refine_ls_wR_factor_gt 0.1003
_refine_ls_wR_factor_ref 0.1108
_reflns_number_gt 2578
_reflns_number_total 3172
_reflns_threshold_expression I>2\s(I)
_cod_data_source_file dn2522.cif
_cod_data_source_block I
_cod_depositor_comments
;
The following automatic conversions were performed:
'_symmetry_cell_setting' value 'Monoclinic' changed to 'monoclinic'
according to '/home/saulius/struct/CIF-dictionaries/cif_core.dic'
dictionary named 'cif_core.dic' version 2.4.1 from 2010-06-29.

Automatic conversion script
Id: cif_fix_enum 1527 2010-12-29 10:47:43Z saulius 

The following automatic conversions were performed:

'_symmetry_cell_setting' value 'Monoclinic' changed to 'monoclinic'
according to /home/saulius/struct/CIF-dictionaries/cif_core.dic
dictionary named 'cif_core.dic' version 2.4.1 from 2010-06-29.

Automatic conversion script
Id: cif_fix_values 1715 2011-07-08 13:25:40Z adriana 
;
_cod_original_sg_symbol_H-M 'P 21/c'
_cod_database_code 2225213
_cod_database_fobs_code 2225213

loop_
_symmetry_equiv_pos_as_xyz
'x, y, z'
'-x, y+1/2, -z+1/2'
'-x, -y, -z'
'x, -y-1/2, z-1/2'

loop_
_atom_site_type_symbol
_atom_site_label
_atom_site_fract_x
_atom_site_fract_y
_atom_site_fract_z
_atom_site_U_iso_or_equiv
_atom_site_adp_type
_atom_site_calc_flag
_atom_site_refinement_flags
_atom_site_occupancy
_atom_site_disorder_assembly
_atom_site_disorder_group
Cl Cl1 0.49588(4) 0.36865(4) 0.10838(4) 0.06295(16) Uani d . 1 . .
N N2 0.73364(11) 0.53865(9) 0.68321(12) 0.0405(3) Uani d . 1 . .
N N1 0.75985(10) 0.46368(9) 0.79773(12) 0.0396(3) Uani d . 1 . .
C C7 0.76387(14) 0.64516(11) 0.72628(15) 0.0442(3) Uani d . 1 . .
C C8 0.82119(14) 0.63688(11) 0.88421(15) 0.0434(3) Uani d . 1 . .
H H8A 0.9060 0.6593 0.9047 0.052 Uiso calc R 1 . .
H H8B 0.7777 0.6811 0.9407 0.052 Uiso calc R 1 . .
C C1 0.67906(12) 0.49854(11) 0.54432(14) 0.0380(3) Uani d . 1 . .
C C4 0.56921(13) 0.41944(13) 0.27598(14) 0.0445(3) Uani d . 1 . .
O O1 0.74620(13) 0.72658(9) 0.65145(12) 0.0620(3) Uani d . 1 . .
C C5 0.56870(15) 0.35700(12) 0.39612(16) 0.0491(3) Uani d . 1 . .
H H5 0.5317 0.2883 0.3866 0.059 Uiso calc R 1 . .
C C10 0.85009(12) 0.46390(11) 1.05204(14) 0.0392(3) Uani d . 1 . .
C C9 0.80911(12) 0.51759(11) 0.91237(14) 0.0375(3) Uani d . 1 . .
C C3 0.62544(16) 0.51956(13) 0.28785(16) 0.0538(4) Uani d . 1 . .
H H3 0.6260 0.5607 0.2060 0.065 Uiso calc R 1 . .
C C15 0.82395(14) 0.35388(12) 1.07152(17) 0.0476(3) Uani d . 1 . .
H H15 0.7787 0.3135 0.9952 0.057 Uiso calc R 1 . .
C C6 0.62340(13) 0.39676(12) 0.53086(15) 0.0448(3) Uani d . 1 . .
H H6 0.6228 0.3551 0.6123 0.054 Uiso calc R 1 . .
C C11 0.91727(14) 0.52294(13) 1.16804(15) 0.0481(3) Uani d . 1 . .
H H11 0.9340 0.5967 1.1569 0.058 Uiso calc R 1 . .
C C13 0.93286(17) 0.36390(16) 1.31805(18) 0.0617(4) Uani d . 1 . .
H H13 0.9606 0.3304 1.4069 0.074 Uiso calc R 1 . .
C C2 0.68150(16) 0.55939(13) 0.42195(16) 0.0531(4) Uani d . 1 . .
H H2 0.7209 0.6270 0.4303 0.064 Uiso calc R 1 . .
C C12 0.95927(16) 0.47258(15) 1.29984(16) 0.0582(4) Uani d . 1 . .
H H12 1.0054 0.5122 1.3763 0.070 Uiso calc R 1 . .
C C14 0.86514(16) 0.30462(15) 1.20418(18) 0.0594(4) Uani d . 1 . .
H H14 0.8472 0.2313 1.2168 0.071 Uiso calc R 1 . .

loop_
_atom_site_aniso_label
_atom_site_aniso_U_11
_atom_site_aniso_U_22
_atom_site_aniso_U_33
_atom_site_aniso_U_12
_atom_site_aniso_U_13
_atom_site_aniso_U_23
Cl1 0.0769(3) 0.0676(3) 0.0378(2) 0.0076(2) -0.00071(18) -0.01026(16)
N2 0.0514(6) 0.0331(5) 0.0348(5) -0.0008(5) 0.0052(5) 0.0022(4)
N1 0.0474(6) 0.0345(6) 0.0352(5) -0.0001(5) 0.0058(5) 0.0031(4)
C7 0.0551(8) 0.0358(7) 0.0416(7) -0.0025(6) 0.0108(6) -0.0011(5)
C8 0.0559(8) 0.0347(7) 0.0392(7) -0.0025(6) 0.0101(6) -0.0032(5)
C1 0.0415(7) 0.0371(7) 0.0347(6) 0.0030(5) 0.0071(5) -0.0001(5)
C4 0.0479(7) 0.0494(8) 0.0342(6) 0.0093(6) 0.0053(5) -0.0045(6)
O1 0.0983(9) 0.0359(5) 0.0487(6) -0.0051(5) 0.0098(6) 0.0068(5)
C5 0.0574(9) 0.0413(7) 0.0435(7) -0.0040(6) 0.0007(6) -0.0003(6)
C10 0.0409(7) 0.0420(7) 0.0354(6) 0.0008(5) 0.0100(5) 0.0003(5)
C9 0.0408(6) 0.0354(6) 0.0369(6) -0.0001(5) 0.0099(5) -0.0018(5)
C3 0.0736(10) 0.0533(9) 0.0353(7) -0.0010(7) 0.0141(7) 0.0050(6)
C15 0.0506(8) 0.0447(8) 0.0452(7) -0.0065(6) 0.0059(6) 0.0028(6)
C6 0.0535(8) 0.0408(7) 0.0370(7) -0.0022(6) 0.0035(6) 0.0048(5)
C11 0.0593(9) 0.0468(8) 0.0380(7) -0.0041(6) 0.0106(6) -0.0038(6)
C13 0.0682(10) 0.0733(12) 0.0418(8) 0.0019(8) 0.0088(7) 0.0161(7)
C2 0.0733(10) 0.0446(8) 0.0422(7) -0.0109(7) 0.0144(7) 0.0013(6)
C12 0.0662(10) 0.0706(11) 0.0355(7) -0.0048(8) 0.0067(7) -0.0033(7)
C14 0.0665(10) 0.0543(9) 0.0559(9) -0.0069(8) 0.0106(8) 0.0155(7)

loop_
_atom_type_symbol
_atom_type_description
_atom_type_scat_dispersion_real
_atom_type_scat_dispersion_imag
_atom_type_scat_source
C C 0.0033 0.0016 'International Tables Vol C Tables 4.2.6.8 and 6.1.1.4'
H H 0.0000 0.0000 'International Tables Vol C Tables 4.2.6.8 and 6.1.1.4'
N N 0.0061 0.0033 'International Tables Vol C Tables 4.2.6.8 and 6.1.1.4'
O O 0.0106 0.0060 'International Tables Vol C Tables 4.2.6.8 and 6.1.1.4'
Cl Cl 0.1484 0.1585 'International Tables Vol C Tables 4.2.6.8 and 6.1.1.4'

loop_
_geom_angle_atom_site_label_1
_geom_angle_atom_site_label_2
_geom_angle_atom_site_label_3
_geom_angle_site_symmetry_1
_geom_angle_site_symmetry_3
_geom_angle
_geom_angle_publ_flag
C7 N2 N1 . . 112.65(11) ?
C7 N2 C1 . . 128.96(11) ?
N1 N2 C1 . . 118.37(10) ?
C9 N1 N2 . . 107.72(11) ?
O1 C7 N2 . . 126.65(14) ?
O1 C7 C8 . . 128.47(13) ?
N2 C7 C8 . . 104.88(11) ?
C9 C8 C7 . . 102.15(11) ?
C9 C8 H8A . . 111.3 ?
C7 C8 H8A . . 111.3 ?
C9 C8 H8B . . 111.3 ?
C7 C8 H8B . . 111.3 ?
H8A C8 H8B . . 109.2 ?
C6 C1 C2 . . 119.68(13) ?
C6 C1 N2 . . 119.22(12) ?
C2 C1 N2 . . 121.10(12) ?
C3 C4 C5 . . 120.84(13) ?
C3 C4 Cl1 . . 120.53(11) ?
C5 C4 Cl1 . . 118.63(12) ?
C4 C5 C6 . . 119.79(14) ?
C4 C5 H5 . . 120.1 ?
C6 C5 H5 . . 120.1 ?
C11 C10 C15 . . 118.94(13) ?
C11 C10 C9 . . 119.80(13) ?
C15 C10 C9 . . 121.26(13) ?
N1 C9 C10 . . 122.18(12) ?
N1 C9 C8 . . 112.52(11) ?
C10 C9 C8 . . 125.29(12) ?
C4 C3 C2 . . 119.75(14) ?
C4 C3 H3 . . 120.1 ?
C2 C3 H3 . . 120.1 ?
C14 C15 C10 . . 120.14(15) ?
C14 C15 H15 . . 119.9 ?
C10 C15 H15 . . 119.9 ?
C1 C6 C5 . . 119.88(13) ?
C1 C6 H6 . . 120.1 ?
C5 C6 H6 . . 120.1 ?
C12 C11 C10 . . 120.47(15) ?
C12 C11 H11 . . 119.8 ?
C10 C11 H11 . . 119.8 ?
C12 C13 C14 . . 119.98(15) ?
C12 C13 H13 . . 120.0 ?
C14 C13 H13 . . 120.0 ?
C3 C2 C1 . . 120.03(14) ?
C3 C2 H2 . . 120.0 ?
C1 C2 H2 . . 120.0 ?
C13 C12 C11 . . 120.14(16) ?
C13 C12 H12 . . 119.9 ?
C11 C12 H12 . . 119.9 ?
C13 C14 C15 . . 120.32(16) ?
C13 C14 H14 . . 119.8 ?
C15 C14 H14 . . 119.8 ?

loop_
_geom_bond_atom_site_label_1
_geom_bond_atom_site_label_2
_geom_bond_site_symmetry_2
_geom_bond_distance
_geom_bond_publ_flag
Cl1 C4 . 1.7406(14) ?
N2 C7 . 1.3806(17) ?
N2 N1 . 1.4042(15) ?
N2 C1 . 1.4169(16) ?
N1 C9 . 1.2897(17) ?
C7 O1 . 1.2126(17) ?
C7 C8 . 1.504(2) ?
C8 C9 . 1.4900(18) ?
C8 H8A . 0.9700 ?
C8 H8B . 0.9700 ?
C1 C6 . 1.3824(19) ?
C1 C2 . 1.3894(19) ?
C4 C3 . 1.367(2) ?
C4 C5 . 1.378(2) ?
C5 C6 . 1.383(2) ?
C5 H5 . 0.9300 ?
C10 C11 . 1.3923(19) ?
C10 C15 . 1.394(2) ?
C10 C9 . 1.4635(18) ?
C3 C2 . 1.382(2) ?
C3 H3 . 0.9300 ?
C15 C14 . 1.384(2) ?
C15 H15 . 0.9300 ?
C6 H6 . 0.9300 ?
C11 C12 . 1.384(2) ?
C11 H11 . 0.9300 ?
C13 C12 . 1.377(3) ?
C13 C14 . 1.382(3) ?
C13 H13 . 0.9300 ?
C2 H2 . 0.9300 ?
C12 H12 . 0.9300 ?
C14 H14 . 0.9300 ?

loop_
_geom_hbond_atom_site_label_D
_geom_hbond_atom_site_label_H
_geom_hbond_atom_site_label_A
_geom_hbond_site_symmetry_A
_geom_hbond_distance_DH
_geom_hbond_distance_HA
_geom_hbond_distance_DA
_geom_hbond_angle_DHA
C8 H8B O1 4_576 0.97 2.40 3.3115(19) 156
C8 H8A Cg1 3_767 0.97 2.76 3.5026(17) 134

loop_
_geom_torsion_atom_site_label_1
_geom_torsion_atom_site_label_2
_geom_torsion_atom_site_label_3
_geom_torsion_atom_site_label_4
_geom_torsion_site_symmetry_1
_geom_torsion_site_symmetry_2
_geom_torsion_site_symmetry_3
_geom_torsion_site_symmetry_4
_geom_torsion
_geom_torsion_publ_flag
C7 N2 N1 C9 . . . . -1.81(16) ?
C1 N2 N1 C9 . . . . 179.69(11) ?
N1 N2 C7 O1 . . . . -176.48(15) ?
C1 N2 C7 O1 . . . . 1.8(3) ?
N1 N2 C7 C8 . . . . 2.95(16) ?
C1 N2 C7 C8 . . . . -178.75(13) ?
O1 C7 C8 C9 . . . . 176.62(16) ?
N2 C7 C8 C9 . . . . -2.79(15) ?
C7 N2 C1 C6 . . . . -160.62(14) ?
N1 N2 C1 C6 . . . . 17.60(18) ?
C7 N2 C1 C2 . . . . 19.9(2) ?
N1 N2 C1 C2 . . . . -161.90(13) ?
C3 C4 C5 C6 . . . . 1.4(2) ?
Cl1 C4 C5 C6 . . . . -178.24(12) ?
N2 N1 C9 C10 . . . . -178.86(11) ?
N2 N1 C9 C8 . . . . -0.24(15) ?
C11 C10 C9 N1 . . . . 171.35(13) ?
C15 C10 C9 N1 . . . . -8.2(2) ?
C11 C10 C9 C8 . . . . -7.1(2) ?
C15 C10 C9 C8 . . . . 173.39(14) ?
C7 C8 C9 N1 . . . . 1.93(16) ?
C7 C8 C9 C10 . . . . -179.50(13) ?
C5 C4 C3 C2 . . . . -0.7(2) ?
Cl1 C4 C3 C2 . . . . 178.94(13) ?
C11 C10 C15 C14 . . . . -0.4(2) ?
C9 C10 C15 C14 . . . . 179.13(14) ?
C2 C1 C6 C5 . . . . -1.1(2) ?
N2 C1 C6 C5 . . . . 179.36(13) ?
C4 C5 C6 C1 . . . . -0.5(2) ?
C15 C10 C11 C12 . . . . 1.2(2) ?
C9 C10 C11 C12 . . . . -178.37(13) ?
C4 C3 C2 C1 . . . . -1.0(3) ?
C6 C1 C2 C3 . . . . 1.9(2) ?
N2 C1 C2 C3 . . . . -178.65(14) ?
C14 C13 C12 C11 . . . . 0.6(3) ?
C10 C11 C12 C13 . . . . -1.3(3) ?
C12 C13 C14 C15 . . . . 0.2(3) ?
C10 C15 C14 C13 . . . . -0.3(3) ?

loop_
_cod_related_entry_id
_cod_related_entry_database
_cod_related_entry_code
1 ChemSpider 13953030
